data_4129621
loop_
_publ_author_name
'Zhang, Long'
'Lin, Yue-Jian'
'Li, Zhen-Hua'
'Jin, Guo-Xin'

_publ_section_title
;
 Rational Design of Polynuclear Organometallic Assemblies from a Simple
 Heteromultifunctional Ligand.
;
_journal_issue 42
_journal_name_full 'Journal of the American Chemical Society'
_journal_page_first 13670
_journal_page_last 13678
_journal_paper_doi 10.1021/jacs.5b08826
_journal_volume 137
_journal_year 2015
_chemical_formula_sum 'C62 H90 F12 Ir4 N14 O20 S4'
_chemical_formula_weight 2476.51
_space_group_crystal_system monoclinic
_space_group_IT_number 14
_space_group_name_Hall '-P 2yn'
_space_group_name_H-M_alt 'P 1 21/n 1'
_atom_sites_solution_hydrogens geom
_audit_creation_method SHELXL-2013
_cell_angle_alpha 90
_cell_angle_beta 105.117(2)
_cell_angle_gamma 90
_cell_formula_units_Z 2
_cell_length_a 14.2766(15)
_cell_length_b 12.9614(14)
_cell_length_c 23.346(3)
_cell_measurement_reflns_used 9907
_cell_measurement_temperature 173(2)
_cell_measurement_theta_max 26.69
_cell_measurement_theta_min 2.48
_cell_volume 4170.6(8)
_computing_cell_refinement 'Bruker SAINT'
_computing_data_collection 'Bruker APEX2'
_computing_data_reduction 'Bruker SAINT'
_computing_molecular_graphics 'Bruker SHELXTL'
_computing_publication_material 'Bruker SHELXTL'
_computing_structure_refinement 'SHELXL-2013 (Sheldrick, 2013)'
_computing_structure_solution 'SHELXS-97 (Sheldrick, 2008)'
_diffrn_ambient_temperature 173(2)
_diffrn_measured_fraction_theta_full 0.994
_diffrn_measured_fraction_theta_max 0.994
_diffrn_measurement_device_type 'Bruker APEX-II CCD'
_diffrn_measurement_method '\f and \w scans'
_diffrn_radiation_type MoK\a
_diffrn_radiation_wavelength 0.71073
_diffrn_reflns_av_R_equivalents 0.0439
_diffrn_reflns_av_unetI/netI 0.0477
_diffrn_reflns_Laue_measured_fraction_full 0.994
_diffrn_reflns_Laue_measured_fraction_max 0.994
_diffrn_reflns_limit_h_max 16
_diffrn_reflns_limit_h_min -17
_diffrn_reflns_limit_k_max 15
_diffrn_reflns_limit_k_min -15
_diffrn_reflns_limit_l_max 28
_diffrn_reflns_limit_l_min -27
_diffrn_reflns_number 26033
_diffrn_reflns_point_group_measured_fraction_full 0.994
_diffrn_reflns_point_group_measured_fraction_max 0.994
_diffrn_reflns_theta_full 25.242
_diffrn_reflns_theta_max 25.996
_diffrn_reflns_theta_min 1.807
_exptl_absorpt_coefficient_mu 6.562
_exptl_absorpt_correction_T_max 0.745
_exptl_absorpt_correction_T_min 0.376
_exptl_absorpt_correction_type multi-scan
_exptl_absorpt_process_details sadabs
_exptl_crystal_colour black
_exptl_crystal_density_diffrn 1.972
_exptl_crystal_description block
_exptl_crystal_F_000 2400
_exptl_crystal_size_max 0.580
_exptl_crystal_size_mid 0.200
_exptl_crystal_size_min 0.100
_platon_squeeze_details
; 
 In asymmetric unit of this data, there was one disordered 
 triflate anion which could not be restrained properly. 
 Therefore, SQUEEZE algorithm was used to omit it. 
;
_refine_diff_density_max 2.861
_refine_diff_density_min -1.930
_refine_diff_density_rms 0.212
_refine_ls_extinction_method none
_refine_ls_goodness_of_fit_ref 1.104
_refine_ls_hydrogen_treatment constr
_refine_ls_matrix_type full
_refine_ls_number_parameters 471
_refine_ls_number_reflns 8143
_refine_ls_number_restraints 94
_refine_ls_restrained_S_all 1.120
_refine_ls_R_factor_all 0.0611
_refine_ls_R_factor_gt 0.0498
_refine_ls_shift/su_max 0.003
_refine_ls_shift/su_mean 0.000
_refine_ls_structure_factor_coef Fsqd
_refine_ls_weighting_details
; 
 w=1/[\s^2^(Fo^2^)+(0.0787P)^2^+20.8015P] 
 where P=(Fo^2^+2Fc^2^)/3 
;
_refine_ls_weighting_scheme calc
_refine_ls_wR_factor_gt 0.1390
_refine_ls_wR_factor_ref 0.1464
_reflns_Friedel_coverage 0.000
_reflns_number_gt 6684
_reflns_number_total 8143
_reflns_threshold_expression 'I > 2\s(I)'
_cod_data_source_file ja5b08826_si_006.cif
_cod_data_source_block 1a-4CH3CN
_cod_original_sg_symbol_H-M 'P 21/n'
_cod_database_code 4129621
_shelx_space_group_comment
; 
The symmetry employed for this shelxl refinement is uniquely defined 
by the following loop, which should always be used as a source of 
symmetry information in preference to the above space-group names. 
They are only intended as comments. 
;
_shelx_estimated_absorpt_t_min 0.115
_shelx_estimated_absorpt_t_max 0.560
_shelxl_version_number 2013-2

loop_
_space_group_symop_operation_xyz
'x, y, z'
'-x+1/2, y+1/2, -z+1/2'
'-x, -y, -z'
'x-1/2, -y-1/2, z-1/2'

loop_
_atom_site_label
_atom_site_type_symbol
_atom_site_fract_x
_atom_site_fract_y
_atom_site_fract_z
_atom_site_U_iso_or_equiv
_atom_site_adp_type
_atom_site_occupancy
_atom_site_site_symmetry_order
_atom_site_calc_flag
_atom_site_refinement_flags_posn
_atom_site_refinement_flags_adp
_atom_site_refinement_flags_occupancy
_atom_site_disorder_assembly
_atom_site_disorder_group
Ir1 Ir 0.34670(2) 0.34472(2) 0.55818(2) 0.03146(12) Uani 1 1 d . . . . .
Ir2 Ir 0.51670(3) 0.52457(3) 0.74067(2) 0.03810(13) Uani 1 1 d . . . . .
N1 N 0.4377(5) 0.4339(5) 0.5189(3) 0.0319(14) Uani 1 1 d . . . . .
N2 N 0.4272(5) 0.4324(5) 0.6272(3) 0.0314(14) Uani 1 1 d . . . . .
N3 N 0.2522(5) 0.4678(6) 0.5388(4) 0.0431(18) Uani 1 1 d . . . . .
N4 N 0.4064(7) 0.6309(7) 0.7115(4) 0.058(2) Uani 1 1 d . . . . .
O1 O 0.4235(4) 0.4226(5) 0.6846(2) 0.0393(14) Uani 1 1 d . . . . .
O2 O 0.5455(4) 0.5567(5) 0.6586(2) 0.0382(13) Uani 1 1 d . . . . .
C1 C 0.4424(6) 0.4332(6) 0.4637(3) 0.0325(17) Uani 1 1 d . . . . .
H1 H 0.4022 0.3867 0.4366 0.039 Uiso 1 1 calc R U . . .
C2 C 0.4958(6) 0.5019(6) 0.5566(4) 0.0342(18) Uani 1 1 d . . . . .
C3 C 0.4906(6) 0.4997(7) 0.6178(4) 0.0360(18) Uani 1 1 d . . . . .
C4 C 0.2809(7) 0.2179(6) 0.5011(4) 0.0369(18) Uani 1 1 d . . . . .
C5 C 0.3780(7) 0.1898(7) 0.5303(4) 0.042(2) Uani 1 1 d . . . . .
C6 C 0.3879(7) 0.1935(7) 0.5943(4) 0.046(2) Uani 1 1 d . . . . .
C7 C 0.2936(7) 0.2215(7) 0.6030(4) 0.044(2) Uani 1 1 d . . . . .
C8 C 0.2281(6) 0.2326(6) 0.5443(4) 0.0370(19) Uani 1 1 d . . . . .
C9 C 0.2388(8) 0.2156(8) 0.4347(4) 0.056(3) Uani 1 1 d . . . . .
H9A H 0.1957 0.1558 0.4240 0.085 Uiso 1 1 calc R U . . .
H9B H 0.2914 0.2105 0.4150 0.085 Uiso 1 1 calc R U . . .
H9C H 0.2018 0.2790 0.4221 0.085 Uiso 1 1 calc R U . . .
C10 C 0.4556(8) 0.1614(9) 0.5023(6) 0.060(3) Uani 1 1 d . . . . .
H10A H 0.4531 0.0870 0.4946 0.090 Uiso 1 1 calc R U . . .
H10B H 0.5187 0.1794 0.5289 0.090 Uiso 1 1 calc R U . . .
H10C H 0.4465 0.1989 0.4648 0.090 Uiso 1 1 calc R U . . .
C11 C 0.4773(11) 0.1636(10) 0.6423(6) 0.085(5) Uani 1 1 d . . . . .
H11A H 0.4839 0.2093 0.6766 0.127 Uiso 1 1 calc R U . . .
H11B H 0.5348 0.1702 0.6271 0.127 Uiso 1 1 calc R U . . .
H11C H 0.4711 0.0921 0.6544 0.127 Uiso 1 1 calc R U . . .
C12 C 0.2702(9) 0.2268(10) 0.6607(4) 0.066(3) Uani 1 1 d . . . . .
H12A H 0.2588 0.1571 0.6736 0.099 Uiso 1 1 calc R U . . .
H12B H 0.2117 0.2687 0.6568 0.099 Uiso 1 1 calc R U . . .
H12C H 0.3245 0.2583 0.6901 0.099 Uiso 1 1 calc R U . . .
C13 C 0.1239(7) 0.2617(9) 0.5315(5) 0.055(3) Uani 1 1 d . . . . .
H13A H 0.1088 0.3130 0.4996 0.082 Uiso 1 1 calc R U . . .
H13B H 0.1105 0.2908 0.5673 0.082 Uiso 1 1 calc R U . . .
H13C H 0.0835 0.2003 0.5192 0.082 Uiso 1 1 calc R U . . .
C14 C 0.5455(8) 0.4321(9) 0.8191(4) 0.052(3) Uani 1 1 d . . . . .
C15 C 0.6274(7) 0.4339(8) 0.7938(4) 0.048(2) Uani 1 1 d . . . . .
C16 C 0.6615(9) 0.5357(11) 0.7951(5) 0.072(4) Uani 1 1 d . . . . .
C17 C 0.5923(13) 0.5961(11) 0.8209(6) 0.089(5) Uani 1 1 d . . . . .
C18 C 0.5269(12) 0.5293(12) 0.8340(5) 0.076(4) Uani 1 1 d . . . . .
C19 C 0.4850(10) 0.3419(12) 0.8270(7) 0.098(6) Uani 1 1 d . . . . .
H19A H 0.5195 0.2779 0.8234 0.147 Uiso 1 1 calc R U . . .
H19B H 0.4231 0.3436 0.7965 0.147 Uiso 1 1 calc R U . . .
H19C H 0.4728 0.3452 0.8664 0.147 Uiso 1 1 calc R U . . .
C20 C 0.6732(10) 0.3391(11) 0.7736(6) 0.080(4) Uani 1 1 d . . . . .
H20A H 0.6985 0.3574 0.7397 0.120 Uiso 1 1 calc R U . . .
H20B H 0.6242 0.2848 0.7618 0.120 Uiso 1 1 calc R U . . .
H20C H 0.7264 0.3141 0.8062 0.120 Uiso 1 1 calc R U . . .
C21 C 0.7448(11) 0.5745(17) 0.7717(7) 0.126(8) Uani 1 1 d . U . . .
H21A H 0.8024 0.5841 0.8049 0.190 Uiso 1 1 calc R U . . .
H21B H 0.7268 0.6404 0.7513 0.190 Uiso 1 1 calc R U . . .
H21C H 0.7590 0.5239 0.7439 0.190 Uiso 1 1 calc R U . . .
C22 C 0.6000(19) 0.7111(15) 0.8286(7) 0.156(9) Uani 1 1 d . U . . .
H22A H 0.5762 0.7446 0.7899 0.234 Uiso 1 1 calc R U . . .
H22B H 0.6679 0.7303 0.8458 0.234 Uiso 1 1 calc R U . . .
H22C H 0.5608 0.7335 0.8551 0.234 Uiso 1 1 calc R U . . .
C23 C 0.4448(15) 0.5679(18) 0.8580(7) 0.130(8) Uani 1 1 d . U . . .
H23A H 0.3856 0.5290 0.8398 0.195 Uiso 1 1 calc R U . . .
H23B H 0.4338 0.6413 0.8486 0.195 Uiso 1 1 calc R U . . .
H23C H 0.4616 0.5585 0.9011 0.195 Uiso 1 1 calc R U . . .
C24 C 0.1961(7) 0.5316(7) 0.5265(5) 0.047(2) Uani 1 1 d . . . . .
C25 C 0.1228(9) 0.6117(9) 0.5087(6) 0.072(3) Uani 1 1 d . . . . .
H25A H 0.0804 0.5950 0.4696 0.108 Uiso 1 1 calc R U . . .
H25B H 0.1546 0.6782 0.5069 0.108 Uiso 1 1 calc R U . . .
H25C H 0.0842 0.6157 0.5377 0.108 Uiso 1 1 calc R U . . .
C26 C 0.3448(10) 0.6857(12) 0.6978(6) 0.075(4) Uani 1 1 d . . . . .
C27 C 0.2665(13) 0.7639(16) 0.6780(8) 0.123(7) Uani 1 1 d . . . . .
H27A H 0.2645 0.8090 0.7113 0.184 Uiso 1 1 calc R U . . .
H27B H 0.2039 0.7289 0.6637 0.184 Uiso 1 1 calc R U . . .
H27C H 0.2795 0.8054 0.6458 0.184 Uiso 1 1 calc R U . . .
S1 S 0.7831(3) 0.6006(3) 0.0154(3) 0.1063(15) Uani 1 1 d D U . . .
O3 O 0.8088(14) 0.6996(10) 0.0445(9) 0.087(6) Uani 0.6 1 d D . P A 1
O4 O 0.768(2) 0.626(2) -0.0521(7) 0.242(15) Uiso 0.6 1 d D U P A 1
O5 O 0.8427(14) 0.5209(12) 0.0273(12) 0.150(10) Uani 0.6 1 d D U P A 1
C28 C 0.6670(11) 0.5820(13) 0.0145(8) 0.070(4) Uani 0.6 1 d D U P A 1
F1 F 0.6094(11) 0.6388(11) -0.0347(6) 0.096(5) Uani 0.6 1 d D . P A 1
F2 F 0.6286(14) 0.6168(13) 0.0556(7) 0.103(5) Uani 0.6 1 d D . P A 1
F3 F 0.6318(17) 0.4875(12) 0.0004(10) 0.094(5) Uani 0.6 1 d D . P A 1
O3' O 0.786(2) 0.7093(11) 0.0224(14) 0.087(6) Uani 0.4 1 d D . P A 2
O4' O 0.8394(19) 0.5468(16) 0.0667(9) 0.157(15) Uani 0.4 1 d D U P A 2
O5' O 0.7970(16) 0.5620(18) -0.0385(8) 0.083(6) Uiso 0.4 1 d D U P A 2
C28' C 0.6689(14) 0.5622(18) 0.0194(11) 0.070(4) Uani 0.4 1 d D . P A 2
F1' F 0.676(2) 0.525(3) 0.0748(12) 0.227(19) Uani 0.4 1 d D U P A 2
F2' F 0.6016(13) 0.6311(18) 0.0124(16) 0.116(9) Uani 0.4 1 d D U P A 2
F3' F 0.632(2) 0.482(2) -0.0150(17) 0.094(5) Uani 0.4 1 d D . P A 2
C30 C 0.0356(13) 0.6588(13) 0.1561(8) 0.096(5) Uani 1 1 d . . . . .
O9 O 0.1004(7) 0.7384(7) 0.1530(4) 0.079(3) Uani 1 1 d . . . . .
C31 C 0.807(2) 0.845(3) 0.897(2) 0.25(2) Uani 1 1 d . . . . .
O10 O 0.8522(11) 0.8528(9) 0.9636(8) 0.128(5) Uani 1 1 d . . . . .

loop_
_atom_site_aniso_label
_atom_site_aniso_U_11
_atom_site_aniso_U_22
_atom_site_aniso_U_33
_atom_site_aniso_U_23
_atom_site_aniso_U_13
_atom_site_aniso_U_12
Ir1 0.03151(19) 0.03022(19) 0.03383(18) 0.00277(12) 0.01061(13) -0.00384(12)
Ir2 0.0444(2) 0.0391(2) 0.03197(19) 0.00069(13) 0.01208(14) 0.00417(15)
N1 0.034(4) 0.031(3) 0.033(3) 0.002(3) 0.013(3) -0.006(3)
N2 0.034(4) 0.034(4) 0.029(3) 0.003(3) 0.013(3) -0.003(3)
N3 0.035(4) 0.038(4) 0.057(5) 0.007(4) 0.015(3) -0.001(3)
N4 0.061(6) 0.060(5) 0.057(5) 0.014(4) 0.020(4) 0.029(5)
O1 0.045(3) 0.043(3) 0.031(3) -0.003(3) 0.014(3) -0.013(3)
O2 0.037(3) 0.046(3) 0.031(3) -0.007(3) 0.008(2) -0.005(3)
C1 0.034(4) 0.032(4) 0.031(4) 0.000(3) 0.007(3) -0.006(3)
C2 0.039(4) 0.032(4) 0.035(4) 0.005(3) 0.015(3) 0.000(3)
C3 0.039(5) 0.035(4) 0.035(4) 0.000(4) 0.012(4) -0.002(4)
C4 0.047(5) 0.030(4) 0.035(4) -0.002(3) 0.014(4) -0.009(4)
C5 0.039(5) 0.027(4) 0.061(6) -0.005(4) 0.016(4) 0.000(4)
C6 0.036(5) 0.040(5) 0.057(6) 0.010(4) 0.005(4) -0.002(4)
C7 0.053(5) 0.032(5) 0.051(5) 0.006(4) 0.019(4) -0.008(4)
C8 0.038(4) 0.032(4) 0.044(5) -0.002(4) 0.017(4) -0.012(4)
C9 0.068(7) 0.049(6) 0.053(6) -0.001(5) 0.016(5) -0.017(5)
C10 0.052(6) 0.055(6) 0.077(8) -0.009(6) 0.025(6) 0.002(5)
C11 0.100(11) 0.056(7) 0.076(8) 0.020(6) -0.017(8) 0.002(7)
C12 0.086(8) 0.078(8) 0.037(5) 0.014(5) 0.022(5) -0.033(7)
C13 0.043(5) 0.057(6) 0.065(6) -0.001(5) 0.015(5) -0.011(5)
C14 0.052(6) 0.069(7) 0.038(5) 0.016(5) 0.015(4) 0.018(5)
C15 0.048(5) 0.057(6) 0.033(4) -0.003(4) 0.005(4) 0.011(5)
C16 0.069(8) 0.085(9) 0.046(6) 0.018(6) -0.013(5) -0.033(7)
C17 0.113(12) 0.059(8) 0.068(8) -0.027(7) -0.023(8) 0.021(8)
C18 0.105(11) 0.089(10) 0.026(5) 0.005(5) 0.005(6) 0.020(9)
C19 0.069(9) 0.116(13) 0.096(11) 0.063(10) 0.000(8) -0.013(8)
C20 0.086(9) 0.092(10) 0.055(7) -0.009(6) 0.007(6) 0.048(8)
C21 0.068(9) 0.188(18) 0.099(11) 0.055(12) -0.023(8) -0.051(11)
C22 0.25(2) 0.108(13) 0.063(9) -0.036(9) -0.039(12) 0.002(15)
C23 0.157(16) 0.184(18) 0.060(8) -0.005(10) 0.048(9) 0.091(14)
C24 0.042(5) 0.033(5) 0.067(6) 0.004(4) 0.015(5) -0.004(4)
C25 0.071(8) 0.049(6) 0.093(9) 0.015(6) 0.016(7) 0.017(6)
C26 0.076(9) 0.089(9) 0.073(8) 0.013(7) 0.041(7) 0.021(8)
C27 0.118(13) 0.141(16) 0.111(13) 0.015(12) 0.033(11) 0.091(13)
S1 0.076(2) 0.068(2) 0.165(5) -0.014(3) 0.014(3) 0.0045(19)
O3 0.053(11) 0.047(6) 0.150(19) -0.003(8) 0.007(11) -0.004(6)
O5 0.122(16) 0.094(15) 0.24(3) -0.085(16) 0.058(17) 0.018(12)
C28 0.084(9) 0.035(8) 0.109(10) -0.019(7) 0.056(8) -0.005(7)
F1 0.108(11) 0.098(10) 0.062(8) 0.016(7) -0.014(8) 0.012(8)
F2 0.137(15) 0.107(13) 0.090(11) -0.006(10) 0.072(11) -0.013(11)
F3 0.105(7) 0.066(5) 0.114(15) -0.025(6) 0.032(8) -0.014(5)
O3' 0.053(11) 0.047(6) 0.150(19) -0.003(8) 0.007(11) -0.004(6)
O4' 0.18(3) 0.053(14) 0.17(2) -0.060(16) -0.09(2) 0.057(15)
C28' 0.084(9) 0.035(8) 0.109(10) -0.019(7) 0.056(8) -0.005(7)
F1' 0.13(2) 0.27(4) 0.28(4) -0.06(3) 0.04(3) -0.01(3)
F2' 0.13(2) 0.079(15) 0.13(2) -0.001(18) 0.03(2) -0.002(14)
F3' 0.105(7) 0.066(5) 0.114(15) -0.025(6) 0.032(8) -0.014(5)
C30 0.100(12) 0.083(11) 0.109(12) 0.014(9) 0.036(10) 0.001(9)
O9 0.083(6) 0.076(6) 0.081(6) 0.014(5) 0.026(5) 0.030(5)
C31 0.18(3) 0.33(5) 0.26(4) -0.11(4) 0.08(3) -0.13(3)
O10 0.129(11) 0.087(8) 0.183(14) -0.033(9) 0.068(10) -0.031(7)

loop_
_atom_type_symbol
_atom_type_description
_atom_type_scat_dispersion_real
_atom_type_scat_dispersion_imag
_atom_type_scat_source
C C 0.0033 0.0016 'International Tables Vol C Tables 4.2.6.8 and 6.1.1.4'
H H 0.0000 0.0000 'International Tables Vol C Tables 4.2.6.8 and 6.1.1.4'
N N 0.0061 0.0033 'International Tables Vol C Tables 4.2.6.8 and 6.1.1.4'
O O 0.0106 0.0060 'International Tables Vol C Tables 4.2.6.8 and 6.1.1.4'
Ir Ir -1.4442 7.9887 'International Tables Vol C Tables 4.2.6.8 and 6.1.1.4'
S S 0.1246 0.1234 'International Tables Vol C Tables 4.2.6.8 and 6.1.1.4'
F F 0.0171 0.0103 'International Tables Vol C Tables 4.2.6.8 and 6.1.1.4'

loop_
_geom_angle_atom_site_label_1
_geom_angle_atom_site_label_2
_geom_angle_atom_site_label_3
_geom_angle
_geom_angle_site_symmetry_1
_geom_angle_site_symmetry_3
N2 Ir1 N3 86.8(3) . .
N2 Ir1 N1 76.0(3) . .
N3 Ir1 N1 85.6(3) . .
N2 Ir1 C7 103.0(3) . .
N3 Ir1 C7 112.8(3) . .
N1 Ir1 C7 161.6(3) . .
N2 Ir1 C6 99.0(3) . .
N3 Ir1 C6 152.4(3) . .
N1 Ir1 C6 122.1(3) . .
C7 Ir1 C6 39.6(4) . .
N2 Ir1 C4 164.2(3) . .
N3 Ir1 C4 107.3(3) . .
N1 Ir1 C4 111.3(3) . .
C7 Ir1 C4 65.5(3) . .
C6 Ir1 C4 65.3(3) . .
N2 Ir1 C8 137.2(3) . .
N3 Ir1 C8 92.6(3) . .
N1 Ir1 C8 146.7(3) . .
C7 Ir1 C8 39.0(3) . .
C6 Ir1 C8 64.9(3) . .
C4 Ir1 C8 38.0(3) . .
N2 Ir1 C5 128.5(3) . .
N3 Ir1 C5 144.7(3) . .
N1 Ir1 C5 100.1(3) . .
C7 Ir1 C5 65.8(4) . .
C6 Ir1 C5 39.4(4) . .
C4 Ir1 C5 38.1(3) . .
C8 Ir1 C5 63.8(3) . .
N4 Ir2 O1 84.8(3) . .
N4 Ir2 C15 163.6(4) . .
O1 Ir2 C15 106.0(3) . .
N4 Ir2 O2 83.2(3) . .
O1 Ir2 O2 78.3(2) . .
C15 Ir2 O2 110.7(3) . .
N4 Ir2 C17 99.7(5) . .
O1 Ir2 C17 158.5(6) . .
C15 Ir2 C17 65.8(4) . .
O2 Ir2 C17 123.0(6) . .
N4 Ir2 C16 133.5(5) . .
O1 Ir2 C16 141.3(4) . .
C15 Ir2 C16 38.8(4) . .
O2 Ir2 C16 98.1(4) . .
C17 Ir2 C16 41.5(6) . .
N4 Ir2 C14 128.0(4) . .
O1 Ir2 C14 97.5(4) . .
C15 Ir2 C14 39.8(4) . .
O2 Ir2 C14 148.4(3) . .
C17 Ir2 C14 63.1(6) . .
C16 Ir2 C14 65.6(4) . .
N4 Ir2 C18 99.2(5) . .
O1 Ir2 C18 121.3(5) . .
C15 Ir2 C18 64.8(5) . .
O2 Ir2 C18 160.3(5) . .
C17 Ir2 C18 37.4(6) . .
C16 Ir2 C18 66.1(6) . .
C14 Ir2 C18 36.8(5) . .
C1 N1 C2 117.5(7) . .
C1 N1 Ir1 128.2(6) . .
C2 N1 Ir1 114.4(5) . .
C3 N2 O1 115.5(7) . .
C3 N2 Ir1 120.3(5) . .
O1 N2 Ir1 124.2(5) . .
C24 N3 Ir1 176.0(8) . .
C26 N4 Ir2 176.5(11) . .
N2 O1 Ir2 112.2(4) . .
C3 O2 Ir2 109.4(5) . .
N1 C1 C2 122.2(7) . 3_666
N1 C2 C1 120.3(7) . 3_666
N1 C2 C3 116.4(7) . .
C1 C2 C3 123.3(8) 3_666 .
O2 C3 N2 124.6(8) . .
O2 C3 C2 122.4(8) . .
N2 C3 C2 113.0(7) . .
C8 C4 C5 108.9(8) . .
C8 C4 C9 126.0(9) . .
C5 C4 C9 124.5(9) . .
C8 C4 Ir1 71.7(5) . .
C5 C4 Ir1 71.8(5) . .
C9 C4 Ir1 129.7(6) . .
C4 C5 C6 107.7(8) . .
C4 C5 C10 127.0(9) . .
C6 C5 C10 125.3(9) . .
C4 C5 Ir1 70.1(5) . .
C6 C5 Ir1 68.9(5) . .
C10 C5 Ir1 126.6(7) . .
C7 C6 C5 107.6(8) . .
C7 C6 C11 126.3(11) . .
C5 C6 C11 125.8(10) . .
C7 C6 Ir1 70.2(5) . .
C5 C6 Ir1 71.7(5) . .
C11 C6 Ir1 127.9(7) . .
C8 C7 C6 106.5(8) . .
C8 C7 C12 128.0(9) . .
C6 C7 C12 125.2(9) . .
C8 C7 Ir1 71.9(5) . .
C6 C7 Ir1 70.3(5) . .
C12 C7 Ir1 127.0(7) . .
C4 C8 C7 109.1(8) . .
C4 C8 C13 125.4(8) . .
C7 C8 C13 125.4(8) . .
C4 C8 Ir1 70.2(5) . .
C7 C8 Ir1 69.1(5) . .
C13 C8 Ir1 123.8(7) . .
C18 C14 C15 109.0(11) . .
C18 C14 C19 122.6(13) . .
C15 C14 C19 128.4(12) . .
C18 C14 Ir2 72.0(6) . .
C15 C14 Ir2 68.6(5) . .
C19 C14 Ir2 123.9(8) . .
C16 C15 C14 108.7(10) . .
C16 C15 C20 126.1(12) . .
C14 C15 C20 125.0(11) . .
C16 C15 Ir2 71.9(6) . .
C14 C15 Ir2 71.6(5) . .
C20 C15 Ir2 125.9(7) . .
C15 C16 C17 103.7(11) . .
C15 C16 C21 127.2(16) . .
C17 C16 C21 129.0(16) . .
C15 C16 Ir2 69.3(6) . .
C17 C16 Ir2 68.8(7) . .
C21 C16 Ir2 122.5(8) . .
C18 C17 C22 129.5(18) . .
C18 C17 C16 108.6(11) . .
C22 C17 C16 121.9(18) . .
C18 C17 Ir2 72.5(7) . .
C22 C17 Ir2 123.0(10) . .
C16 C17 Ir2 69.7(6) . .
C14 C18 C17 110.0(13) . .
C14 C18 C23 128.9(17) . .
C17 C18 C23 121.0(16) . .
C14 C18 Ir2 71.2(6) . .
C17 C18 Ir2 70.2(7) . .
C23 C18 Ir2 122.1(9) . .
N3 C24 C25 177.9(12) . .
N4 C26 C27 176.3(17) . .
O5' S1 O3' 116.6(15) . .
O5' S1 O4' 113.0(12) . .
O3' S1 O4' 113.3(12) . .
O5 S1 O3 121.5(11) . .
O5 S1 O4 106.8(12) . .
O3 S1 O4 103.7(12) . .
O5 S1 C28 118.2(11) . .
O3 S1 C28 105.2(9) . .
O4 S1 C28 98.0(11) . .
O5' S1 C28' 107.4(10) . .
O3' S1 C28' 106.2(13) . .
O4' S1 C28' 98.4(12) . .
F2 C28 F3 107.2(14) . .
F2 C28 F1 98.6(13) . .
F3 C28 F1 100.0(14) . .
F2 C28 S1 123.2(14) . .
F3 C28 S1 116.4(14) . .
F1 C28 S1 107.3(12) . .
F2' C28' F3' 107.2(17) . .
F2' C28' F1' 103.5(16) . .
F3' C28' F1' 102.1(17) . .
F2' C28' S1 118.4(16) . .
F3' C28' S1 115.1(16) . .
F1' C28' S1 108.7(15) . .

loop_
_geom_bond_atom_site_label_1
_geom_bond_atom_site_label_2
_geom_bond_distance
_geom_bond_site_symmetry_2
Ir1 N2 2.060(7) .
Ir1 N3 2.062(8) .
Ir1 N1 2.118(6) .
Ir1 C7 2.153(9) .
Ir1 C6 2.154(9) .
Ir1 C4 2.170(8) .
Ir1 C8 2.190(8) .
Ir1 C5 2.192(9) .
Ir2 N4 2.070(8) .
Ir2 O1 2.079(6) .
Ir2 C15 2.097(9) .
Ir2 O2 2.103(6) .
Ir2 C17 2.117(12) .
Ir2 C16 2.130(11) .
Ir2 C14 2.136(9) .
Ir2 C18 2.146(11) .
N1 C1 1.308(10) .
N1 C2 1.363(11) .
N2 C3 1.316(11) .
N2 O1 1.361(8) .
N3 C24 1.134(12) .
N4 C26 1.110(15) .
O2 C3 1.295(10) .
C1 C2 1.389(11) 3_666
C2 C1 1.389(11) 3_666
C2 C3 1.451(12) .
C4 C8 1.421(12) .
C4 C5 1.423(13) .
C4 C9 1.508(13) .
C5 C6 1.465(14) .
C5 C10 1.472(14) .
C6 C7 1.458(14) .
C6 C11 1.513(15) .
C7 C8 1.450(13) .
C7 C12 1.472(14) .
C8 C13 1.488(13) .
C14 C18 1.351(18) .
C14 C15 1.440(14) .
C14 C19 1.493(17) .
C15 C16 1.404(16) .
C15 C20 1.525(15) .
C16 C17 1.50(2) .
C16 C21 1.52(2) .
C17 C18 1.37(2) .
C17 C22 1.50(2) .
C18 C23 1.51(2) .
C24 C25 1.456(14) .
C26 C27 1.491(19) .
S1 O5 1.321(13) .
S1 O5' 1.415(14) .
S1 O3' 1.417(14) .
S1 O4' 1.436(14) .
S1 O3 1.452(12) .
S1 O4 1.568(15) .
S1 C28 1.670(16) .
S1 C28' 1.731(19) .
C28 F2 1.304(15) .
C28 F3 1.333(15) .
C28 F1 1.429(16) .
C28' F2' 1.291(17) .
C28' F3' 1.341(18) .
C28' F1' 1.361(18) .
C30 O9 1.401(18) .
C31 O10 1.51(4) .

loop_
_platon_squeeze_void_nr
_platon_squeeze_void_average_x
_platon_squeeze_void_average_y
_platon_squeeze_void_average_z
_platon_squeeze_void_volume
_platon_squeeze_void_count_electrons
1 0.469 0.012 0.812 223.1 58.4
2 0.531 -0.012 0.188 223.1 64.8
3 0.031 0.512 0.688 223.1 64.6
4 -0.031 0.488 0.312 223.1 58.4
